data_1562470
loop_
_publ_author_name
'Yan, Jinshuang'
'Zhao, Xiaofang'
'Huang, Jiao'
'Gong, Kaining'
'Han, Zhangang'
'Zhai, Xueliang'

_publ_section_title
;
 Synthesis and characterization of two polyoxometalates consisting of
 different Cu-ligand hydrogen phosphate units
;
_journal_name_full 'Journal of Solid State Chemistry'
_journal_page_first 200
_journal_page_last 205
_journal_paper_doi 10.1016/j.jssc.2013.12.029
_journal_volume 211
_journal_year 2014
_chemical_formula_sum 'C72 H84 Cu6 N12 O60 P5 W12'
_chemical_formula_weight 4819.80
_space_group_IT_number 2
_space_group_name_Hall '-P 1'
_space_group_name_H-M_alt 'P -1'
_symmetry_cell_setting triclinic
_symmetry_space_group_name_H-M 'P -1'
_atom_sites_solution_hydrogens geom
_atom_sites_solution_primary direct
_atom_sites_solution_secondary difmap
_cell_angle_alpha 92.596(6)
_cell_angle_beta 92.460(5)
_cell_angle_gamma 102.299(5)
_cell_formula_units_Z 1
_cell_length_a 11.303(4)
_cell_length_b 14.935(5)
_cell_length_c 16.547(5)
_cell_measurement_reflns_used 4858
_cell_measurement_temperature 296(2)
_cell_measurement_theta_max 28.17
_cell_measurement_theta_min 2.28
_cell_volume 2722.4(16)
_computing_cell_refinement 'Bruker SMART'
_computing_data_collection 'Bruker SMART'
_computing_data_reduction 'Bruker SAINT'
_computing_molecular_graphics 'Bruker SHELXTL'
_computing_publication_material 'Bruker SHELXTL'
_computing_structure_refinement 'Bruker SHELXTL'
_computing_structure_solution 'Bruker SHELXTL'
_diffrn_ambient_temperature 296(2)
_diffrn_measured_fraction_theta_full 0.983
_diffrn_measured_fraction_theta_max 0.983
_diffrn_measurement_device_type 'CCD area detector'
_diffrn_measurement_method 'phi and omega scans'
_diffrn_radiation_monochromator graphite
_diffrn_radiation_source 'fine-focus sealed tube'
_diffrn_radiation_type MoK\a
_diffrn_radiation_wavelength 0.71073
_diffrn_reflns_av_R_equivalents 0.0395
_diffrn_reflns_av_sigmaI/netI 0.0853
_diffrn_reflns_limit_h_max 12
_diffrn_reflns_limit_h_min -13
_diffrn_reflns_limit_k_max 14
_diffrn_reflns_limit_k_min -17
_diffrn_reflns_limit_l_max 18
_diffrn_reflns_limit_l_min -19
_diffrn_reflns_number 13344
_diffrn_reflns_theta_full 25.01
_diffrn_reflns_theta_max 25.01
_diffrn_reflns_theta_min 1.23
_exptl_absorpt_coefficient_mu 13.936
_exptl_absorpt_correction_T_max 0.2645
_exptl_absorpt_correction_T_min 0.2004
_exptl_absorpt_correction_type empirical
_exptl_absorpt_process_details sadabs
_exptl_crystal_colour black
_exptl_crystal_density_diffrn 2.940
_exptl_crystal_density_method 'not measured'
_exptl_crystal_description block
_exptl_crystal_F_000 2217
_exptl_crystal_size_max 0.17
_exptl_crystal_size_mid 0.15
_exptl_crystal_size_min 0.13
_refine_diff_density_max 4.362
_refine_diff_density_min -3.379
_refine_diff_density_rms 0.427
_refine_ls_extinction_method none
_refine_ls_goodness_of_fit_ref 1.066
_refine_ls_hydrogen_treatment mixed
_refine_ls_matrix_type full
_refine_ls_number_parameters 754
_refine_ls_number_reflns 9440
_refine_ls_number_restraints 1674
_refine_ls_restrained_S_all 0.998
_refine_ls_R_factor_all 0.0949
_refine_ls_R_factor_gt 0.0685
_refine_ls_shift/su_max 0.000
_refine_ls_shift/su_mean 0.000
_refine_ls_structure_factor_coef Fsqd
_refine_ls_weighting_details 'calc w=1/[\s^2^(Fo^2^)+(0.0822P)^2^+85.1064P] where P=(Fo^2^+2Fc^2^)/3'
_refine_ls_weighting_scheme calc
_refine_ls_wR_factor_gt 0.1730
_refine_ls_wR_factor_ref 0.1946
_reflns_number_gt 7016
_reflns_number_total 9440
_reflns_threshold_expression >2sigma(I)
_cod_data_source_file JSSC-2014-211-200.cif
_cod_data_source_block compound-2
_cod_depositor_comments
;
The following automatic conversions were performed:

data item '_symmetry_cell_setting' value 'Triclinic' was changed to
'triclinic' in accordance with the built-in table derived from the
CIF Core dictionary named 'cif_core.dic' version 2.4.5 last updated
on 2014-11-21.

data item '_exptl_crystal_density_meas' value 'none' was changed to
'?' -- the value is perceived as not measured.

Automatic conversion script
Id: cif_fix_values 8369 2020-08-20 11:38:08Z andrius 
;
_cod_original_sg_symbol_H-M P-1
_cod_database_code 1562470

loop_
_symmetry_equiv_pos_as_xyz
'x, y, z'
'-x, -y, -z'

loop_
_atom_site_label
_atom_site_type_symbol
_atom_site_fract_x
_atom_site_fract_y
_atom_site_fract_z
_atom_site_U_iso_or_equiv
_atom_site_adp_type
_atom_site_occupancy
_atom_site_symmetry_multiplicity
_atom_site_calc_flag
_atom_site_refinement_flags
_atom_site_disorder_assembly
_atom_site_disorder_group
W1 W 0.67830(8) -0.03275(7) 0.67332(5) 0.0458(3) Uani 1 1 d . . .
W2 W 0.61474(7) -0.01070(5) 0.30305(4) 0.0315(2) Uani 1 1 d . . .
W3 W 0.62259(7) 0.18872(5) 0.63868(5) 0.0347(2) Uani 1 1 d . . .
W4 W 0.54739(9) -0.22204(6) 0.53916(5) 0.0438(2) Uani 1 1 d . . .
W5 W 0.74260(7) 0.17364(6) 0.44409(5) 0.0351(2) Uani 1 1 d . . .
W6 W 0.78795(7) -0.05109(5) 0.47618(4) 0.0310(2) Uani 1 1 d . . .
P3 P 0.5000 0.0000 0.5000 0.0182(12) Uani 1 2 d S . .
P2 P 0.3260(4) 0.5461(3) 0.1198(2) 0.0221(9) Uani 1 1 d . . .
P1 P 0.1399(4) 0.3599(3) -0.0105(3) 0.0252(10) Uani 1 1 d . . .
Cu1 Cu 0.1933(2) 0.35810(18) 0.18530(13) 0.0363(6) Uani 1 1 d . . .
Cu2 Cu 0.3790(2) 0.50151(14) -0.06014(11) 0.0264(5) Uani 1 1 d . . .
Cu3 Cu 0.1264(2) 0.56332(14) -0.01740(12) 0.0265(5) Uani 1 1 d . . .
O1 O 0.561(2) 0.1002(15) 0.5061(12) 0.020(2) Uani 0.50 1 d PU . .
O1' O 0.606(2) 0.0203(14) 0.4533(12) 0.020(2) Uani 0.50 1 d PU . .
O2 O 0.596(2) -0.0527(14) 0.5328(12) 0.020(2) Uani 0.50 1 d PU . .
O2' O 0.474(2) -0.0292(15) 0.4120(12) 0.020(2) Uani 0.50 1 d PU . .
O3 O 0.3911(14) -0.2315(12) 0.5742(8) 0.055(4) Uani 1 1 d U . .
O4 O 0.7598(12) -0.0437(10) 0.7560(8) 0.042(3) Uani 1 1 d U . .
O5 O 0.5280(12) -0.0337(10) 0.7182(11) 0.052(3) Uani 1 1 d U . .
O6 O 0.7925(14) -0.0261(10) 0.5920(8) 0.054(3) Uani 1 1 d U . .
O7 O 0.6928(15) -0.1656(10) 0.4916(8) 0.059(4) Uani 1 1 d U . .
O8 O 0.5703(13) -0.3267(9) 0.5543(8) 0.039(3) Uani 1 1 d U . .
O9 O 0.9194(15) -0.0775(10) 0.4652(9) 0.055(2) Uani 1 1 d U . .
O10 O 0.7287(13) -0.0574(9) 0.3687(8) 0.043(3) Uani 1 1 d U . .
O11 O 0.5110(14) -0.1319(10) 0.3068(10) 0.054(4) Uani 1 1 d U . .
O12 O 0.8235(13) 0.0786(8) 0.4702(7) 0.038(3) Uani 1 1 d U . .
O13 O 0.6688(13) -0.0175(9) 0.2120(7) 0.040(3) Uani 1 1 d U . .
O14 O 0.6960(13) 0.1073(8) 0.3428(7) 0.037(3) Uani 1 1 d U . .
O15 O 0.8578(13) 0.2559(9) 0.4203(8) 0.042(3) Uani 1 1 d U . .
O16 O 0.5224(14) 0.2369(12) 0.5684(9) 0.057(4) Uani 1 1 d U . .
O17 O 0.6835(11) 0.2786(9) 0.7028(8) 0.043(3) Uani 1 1 d U . .
O18 O 0.7382(14) 0.2029(11) 0.5555(8) 0.051(3) Uani 1 1 d U . .
O19 O 0.7005(13) 0.0952(10) 0.6736(10) 0.051(3) Uani 1 1 d U . .
O20 O 0.6092(15) -0.1561(10) 0.6361(9) 0.055(2) Uani 1 1 d U . .
O41 O 0.4139(12) 0.5339(8) 0.0536(7) 0.031(3) Uani 1 1 d U . .
O42 O 0.4014(13) 0.6361(10) 0.1688(8) 0.046(3) Uani 1 1 d U . .
H42 H 0.3623 0.6497 0.2063 0.069 Uiso 1 1 calc R . .
O43 O 0.3098(12) 0.4701(10) 0.1772(7) 0.041(3) Uani 1 1 d U . .
O44 O 0.2098(12) 0.5650(8) 0.0877(7) 0.032(3) Uani 1 1 d U . .
O45 O 0.2611(12) 0.3918(9) -0.0454(8) 0.039(3) Uani 1 1 d U . .
O46 O 0.1480(14) 0.3343(10) 0.0755(8) 0.048(3) Uani 1 1 d U . .
O47 O 0.0709(14) 0.2681(9) -0.0563(9) 0.053(3) Uani 1 1 d U . .
H47 H 0.0624 0.2765 -0.1047 0.079 Uiso 1 1 calc R . .
O48 O 0.0601(11) 0.4290(8) -0.0202(7) 0.030(3) Uani 1 1 d U . .
C1 C 0.243(2) 0.7569(14) 0.0320(12) 0.044(4) Uani 1 1 d U . .
H1 H 0.2311 0.7384 0.0845 0.053 Uiso 1 1 calc R . .
C2 C 0.303(2) 0.8475(15) 0.0224(14) 0.055(5) Uani 1 1 d U . .
C3 C 0.314(2) 0.8750(14) -0.0562(13) 0.047(4) Uani 1 1 d U . .
H3 H 0.3555 0.9339 -0.0666 0.057 Uiso 1 1 calc R . .
C4 C 0.262(2) 0.8109(13) -0.1202(12) 0.044(4) Uani 1 1 d U . .
H4 H 0.2644 0.8292 -0.1732 0.053 Uiso 1 1 calc R . .
C5 C 0.2091(18) 0.7234(12) -0.1056(10) 0.032(3) Uani 1 1 d U . .
C6 C 0.1545(18) 0.6503(12) -0.1673(10) 0.032(4) Uani 1 1 d U . .
C7 C 0.1543(19) 0.6599(14) -0.2496(11) 0.038(4) Uani 1 1 d U . .
H7 H 0.1887 0.7158 -0.2702 0.046 Uiso 1 1 calc R . .
C8 C 0.102(2) 0.5847(15) -0.3014(12) 0.045(4) Uani 1 1 d U . .
H8 H 0.1035 0.5903 -0.3571 0.053 Uiso 1 1 calc R . .
C9 C 0.0481(18) 0.5039(13) -0.2725(11) 0.036(4) Uani 1 1 d U . .
C10 C 0.0498(17) 0.4974(13) -0.1905(11) 0.033(4) Uani 1 1 d U . .
H10 H 0.0121 0.4423 -0.1698 0.039 Uiso 1 1 calc R . .
C11 C -0.007(2) 0.4210(15) -0.3259(12) 0.047(4) Uani 1 1 d U . .
H11A H 0.0147 0.4315 -0.3806 0.071 Uiso 1 1 calc R . .
H11B H -0.0941 0.4093 -0.3238 0.071 Uiso 1 1 calc R . .
H11C H 0.0215 0.3690 -0.3077 0.071 Uiso 1 1 calc R . .
C12 C 0.356(2) 0.9109(14) 0.0935(13) 0.054(4) Uani 1 1 d U . .
H12A H 0.4257 0.9543 0.0775 0.081 Uiso 1 1 calc R . .
H12B H 0.3809 0.8759 0.1360 0.081 Uiso 1 1 calc R . .
H12C H 0.2971 0.9430 0.1126 0.081 Uiso 1 1 calc R . .
C13 C 0.525(2) 0.6950(14) -0.0424(12) 0.041(4) Uani 1 1 d U . .
H13 H 0.5163 0.6887 0.0128 0.049 Uiso 1 1 calc R . .
C14 C 0.596(2) 0.7772(15) -0.0653(15) 0.051(4) Uani 1 1 d U . .
C15 C 0.601(2) 0.7846(17) -0.1492(15) 0.056(5) Uani 1 1 d U . .
H15 H 0.6446 0.8377 -0.1700 0.067 Uiso 1 1 calc R . .
C16 C 0.540(2) 0.7120(17) -0.2015(14) 0.057(5) Uani 1 1 d U . .
H16 H 0.5405 0.7184 -0.2571 0.068 Uiso 1 1 calc R . .
C17 C 0.4776(18) 0.6296(15) -0.1719(11) 0.040(4) Uani 1 1 d U . .
C18 C 0.4247(19) 0.5485(15) -0.2216(10) 0.039(4) Uani 1 1 d U . .
C19 C 0.4367(19) 0.5334(17) -0.3053(12) 0.049(5) Uani 1 1 d U . .
H19 H 0.4754 0.5800 -0.3366 0.059 Uiso 1 1 calc R . .
C20 C 0.388(2) 0.4457(18) -0.3389(13) 0.052(4) Uani 1 1 d U . .
H20 H 0.3992 0.4346 -0.3935 0.063 Uiso 1 1 calc R . .
C21 C 0.327(2) 0.3760(17) -0.2996(12) 0.049(5) Uani 1 1 d U . .
C22 C 0.3210(18) 0.3972(15) -0.2175(12) 0.043(4) Uani 1 1 d U . .
H22 H 0.2803 0.3510 -0.1867 0.051 Uiso 1 1 calc R . .
C23 C 0.275(2) 0.2775(16) -0.3299(13) 0.052(4) Uani 1 1 d U . .
H23A H 0.2139 0.2497 -0.2945 0.078 Uiso 1 1 calc R . .
H23B H 0.3381 0.2439 -0.3307 0.078 Uiso 1 1 calc R . .
H23C H 0.2388 0.2767 -0.3837 0.078 Uiso 1 1 calc R . .
C24 C 0.664(2) 0.8475(17) -0.0075(15) 0.061(4) Uani 1 1 d U . .
H24A H 0.7490 0.8477 -0.0088 0.092 Uiso 1 1 calc R . .
H24B H 0.6374 0.8349 0.0459 0.092 Uiso 1 1 calc R . .
H24C H 0.6506 0.9064 -0.0214 0.092 Uiso 1 1 calc R . .
C25 C 0.0507(19) 0.1657(16) 0.1548(13) 0.046(4) Uani 1 1 d U . .
H25 H 0.0573 0.1772 0.1002 0.056 Uiso 1 1 calc R . .
C26 C -0.0134(19) 0.0788(16) 0.1756(13) 0.045(4) Uani 1 1 d U . .
C27 C -0.0210(18) 0.0665(15) 0.2607(13) 0.041(4) Uani 1 1 d U . .
H27 H -0.0566 0.0093 0.2785 0.050 Uiso 1 1 calc R . .
C28 C 0.0215(17) 0.1349(15) 0.3141(12) 0.039(4) Uani 1 1 d U . .
H28 H 0.0088 0.1274 0.3687 0.047 Uiso 1 1 calc R . .
C29 C 0.0856(17) 0.2188(14) 0.2893(12) 0.036(4) Uani 1 1 d U . .
C30 C 0.1415(16) 0.3000(13) 0.3423(11) 0.032(4) Uani 1 1 d U . .
C31 C 0.1287(18) 0.3066(15) 0.4272(12) 0.042(4) Uani 1 1 d U . .
H31 H 0.0878 0.2565 0.4536 0.050 Uiso 1 1 calc R . .
C32 C 0.1784(19) 0.3893(16) 0.4703(13) 0.049(5) Uani 1 1 d U . .
H32 H 0.1742 0.3939 0.5263 0.059 Uiso 1 1 calc R . .
C33 C 0.234(2) 0.4648(16) 0.4298(12) 0.046(4) Uani 1 1 d U . .
C34 C 0.2440(19) 0.4542(16) 0.3497(12) 0.048(4) Uani 1 1 d U . .
H34 H 0.2854 0.5042 0.3233 0.057 Uiso 1 1 calc R . .
C35 C 0.283(2) 0.5573(16) 0.4752(13) 0.052(4) Uani 1 1 d U . .
H35A H 0.2681 0.5522 0.5317 0.079 Uiso 1 1 calc R . .
H35B H 0.2430 0.6024 0.4537 0.079 Uiso 1 1 calc R . .
H35C H 0.3686 0.5757 0.4689 0.079 Uiso 1 1 calc R . .
C36 C -0.059(2) 0.0059(16) 0.1125(13) 0.052(4) Uani 1 1 d U . .
H36A H -0.0440 -0.0512 0.1303 0.078 Uiso 1 1 calc R . .
H36B H -0.0181 0.0207 0.0636 0.078 Uiso 1 1 calc R . .
H36C H -0.1446 0.0003 0.1024 0.078 Uiso 1 1 calc R . .
N1 N 0.2007(15) 0.6958(11) -0.0283(9) 0.037(3) Uani 1 1 d U . .
N2 N 0.1041(14) 0.5676(10) -0.1382(9) 0.033(3) Uani 1 1 d U . .
N3 N 0.4672(15) 0.6248(11) -0.0916(9) 0.036(3) Uani 1 1 d U . .
N4 N 0.3692(15) 0.4793(12) -0.1784(9) 0.041(3) Uani 1 1 d U . .
N5 N 0.1014(16) 0.2313(12) 0.2089(10) 0.041(3) Uani 1 1 d U . .
N6 N 0.1979(15) 0.3760(12) 0.3049(10) 0.040(3) Uani 1 1 d U . .
O1W O 0.0357(18) 0.8295(18) 0.3539(15) 0.106(8) Uani 1 1 d U . .
O2W O 0.062(3) 0.762(2) 0.1993(13) 0.125(8) Uani 1 1 d U . .

loop_
_atom_site_aniso_label
_atom_site_aniso_U_11
_atom_site_aniso_U_22
_atom_site_aniso_U_33
_atom_site_aniso_U_23
_atom_site_aniso_U_13
_atom_site_aniso_U_12
W1 0.0466(6) 0.0499(6) 0.0321(4) 0.0021(4) -0.0145(4) -0.0060(4)
W2 0.0296(4) 0.0369(5) 0.0232(4) -0.0030(3) 0.0043(3) -0.0030(3)
W3 0.0347(5) 0.0309(4) 0.0315(4) -0.0179(3) -0.0093(3) -0.0021(3)
W4 0.0655(6) 0.0294(5) 0.0359(5) -0.0014(4) 0.0019(4) 0.0094(4)
W5 0.0308(5) 0.0370(5) 0.0328(4) -0.0003(3) 0.0034(3) -0.0029(3)
W6 0.0249(4) 0.0344(4) 0.0281(4) -0.0081(3) 0.0016(3) -0.0043(3)
P3 0.018(3) 0.018(3) 0.018(3) 0.000(2) 0.000(2) 0.000(2)
P2 0.023(2) 0.028(2) 0.0089(18) -0.0043(17) -0.0003(16) -0.0083(18)
P1 0.032(3) 0.020(2) 0.018(2) -0.0018(18) -0.0064(17) -0.0063(18)
Cu1 0.0305(13) 0.0500(15) 0.0276(11) 0.0171(11) 0.0030(9) 0.0039(11)
Cu2 0.0363(13) 0.0226(11) 0.0144(9) -0.0066(8) 0.0017(8) -0.0054(9)
Cu3 0.0333(12) 0.0203(11) 0.0209(10) 0.0034(8) -0.0018(8) -0.0053(9)
O1 0.030(5) 0.017(4) 0.012(4) 0.004(4) -0.001(4) -0.001(4)
O1' 0.030(5) 0.017(4) 0.012(4) 0.004(4) -0.001(4) -0.001(4)
O2 0.030(5) 0.017(4) 0.012(4) 0.004(4) -0.001(4) -0.001(4)
O2' 0.030(5) 0.017(4) 0.012(4) 0.004(4) -0.001(4) -0.001(4)
O3 0.054(8) 0.092(9) 0.034(7) 0.006(7) 0.001(6) 0.050(7)
O4 0.030(6) 0.048(7) 0.044(6) 0.004(6) 0.002(5) 0.001(5)
O5 0.025(7) 0.033(7) 0.099(9) 0.014(7) -0.006(6) 0.006(5)
O6 0.064(7) 0.043(6) 0.036(6) -0.005(5) 0.010(6) -0.034(6)
O7 0.076(7) 0.047(7) 0.031(6) -0.017(5) 0.009(6) -0.031(6)
O8 0.044(7) 0.035(6) 0.038(6) 0.005(5) 0.008(5) 0.006(5)
O9 0.061(5) 0.047(5) 0.041(5) -0.012(4) 0.001(4) -0.019(4)
O10 0.058(7) 0.028(6) 0.037(6) -0.009(5) -0.036(5) 0.004(5)
O11 0.041(7) 0.036(7) 0.084(9) 0.019(7) 0.002(7) 0.001(6)
O12 0.049(6) 0.024(6) 0.032(6) -0.011(5) -0.020(5) -0.002(5)
O13 0.060(7) 0.030(6) 0.025(6) 0.001(5) 0.002(5) 0.002(6)
O14 0.060(7) 0.019(5) 0.027(5) -0.012(5) -0.018(5) 0.002(5)
O15 0.042(7) 0.043(7) 0.029(6) 0.001(5) -0.012(5) -0.015(6)
O16 0.051(8) 0.088(10) 0.040(7) -0.001(7) 0.005(6) 0.035(7)
O17 0.025(6) 0.046(7) 0.049(7) -0.030(6) 0.004(5) -0.005(5)
O18 0.052(7) 0.076(8) 0.032(6) -0.002(6) 0.001(5) 0.026(6)
O19 0.027(6) 0.038(6) 0.084(7) 0.014(6) 0.001(6) -0.004(5)
O20 0.061(5) 0.047(5) 0.041(5) -0.012(4) 0.001(4) -0.019(4)
O41 0.043(7) 0.031(6) 0.015(5) -0.008(5) 0.004(5) 0.000(5)
O42 0.041(7) 0.050(7) 0.038(6) -0.023(6) 0.000(5) -0.008(6)
O43 0.035(7) 0.054(7) 0.029(6) 0.022(6) -0.003(5) -0.004(6)
O44 0.046(7) 0.025(6) 0.022(5) 0.002(5) -0.005(5) 0.003(5)
O45 0.043(7) 0.026(6) 0.038(6) -0.017(5) 0.005(5) -0.010(5)
O46 0.067(8) 0.046(7) 0.026(6) 0.014(6) -0.007(6) 0.002(6)
O47 0.058(8) 0.032(7) 0.054(7) -0.013(6) -0.023(6) -0.013(6)
O48 0.035(6) 0.022(6) 0.027(6) 0.000(5) -0.007(5) -0.006(5)
C1 0.061(8) 0.032(7) 0.031(7) -0.013(7) -0.003(7) -0.004(7)
C2 0.068(11) 0.033(9) 0.055(10) -0.002(8) -0.005(9) -0.006(8)
C3 0.071(10) 0.021(8) 0.043(9) 0.006(7) -0.002(8) -0.006(8)
C4 0.064(9) 0.028(8) 0.034(8) 0.003(7) -0.007(7) -0.004(7)
C5 0.047(8) 0.024(7) 0.021(7) 0.000(6) -0.001(6) -0.001(6)
C6 0.045(9) 0.021(7) 0.023(7) 0.006(6) -0.008(7) -0.009(7)
C7 0.051(8) 0.035(8) 0.028(7) 0.004(7) -0.007(7) 0.007(7)
C8 0.058(10) 0.041(9) 0.029(8) -0.003(7) -0.004(7) 0.002(8)
C9 0.043(9) 0.035(8) 0.027(8) -0.007(7) -0.012(7) 0.006(7)
C10 0.040(8) 0.027(7) 0.029(7) -0.001(6) -0.001(6) 0.002(6)
C11 0.061(8) 0.042(8) 0.034(7) -0.009(7) -0.010(7) 0.003(7)
C12 0.073(9) 0.028(7) 0.048(8) -0.007(7) -0.005(7) -0.014(7)
C13 0.053(8) 0.035(8) 0.032(7) 0.002(7) 0.000(7) 0.007(7)
C14 0.063(10) 0.032(9) 0.060(10) 0.010(8) -0.004(9) 0.010(8)
C15 0.054(10) 0.051(10) 0.062(10) 0.018(9) 0.004(9) 0.007(8)
C16 0.058(9) 0.059(9) 0.047(9) 0.017(8) 0.008(8) -0.004(8)
C17 0.037(8) 0.051(9) 0.030(7) 0.001(7) -0.002(7) 0.008(7)
C18 0.046(8) 0.057(9) 0.018(7) 0.008(7) 0.012(6) 0.018(7)
C19 0.038(9) 0.076(11) 0.029(8) 0.007(8) 0.011(7) 0.003(9)
C20 0.047(9) 0.080(11) 0.032(8) -0.020(8) -0.005(7) 0.025(8)
C21 0.046(9) 0.070(11) 0.029(8) -0.024(8) 0.000(7) 0.013(9)
C22 0.036(8) 0.054(9) 0.036(8) -0.018(7) -0.003(7) 0.009(7)
C23 0.047(8) 0.068(9) 0.037(8) -0.031(7) -0.007(7) 0.012(8)
C24 0.067(9) 0.049(8) 0.064(8) 0.007(8) -0.002(8) 0.003(7)
C25 0.037(9) 0.063(10) 0.038(8) 0.010(8) 0.004(7) 0.006(8)
C26 0.031(9) 0.054(10) 0.050(9) 0.000(8) 0.005(8) 0.006(8)
C27 0.029(8) 0.043(9) 0.050(9) 0.015(8) 0.015(7) -0.002(7)
C28 0.024(8) 0.058(9) 0.036(8) 0.011(7) 0.008(7) 0.006(7)
C29 0.023(8) 0.046(9) 0.041(8) 0.003(7) 0.013(7) 0.012(7)
C30 0.018(7) 0.035(8) 0.041(8) 0.009(7) 0.004(6) 0.000(6)
C31 0.031(9) 0.055(10) 0.037(8) 0.016(8) 0.013(7) -0.002(8)
C32 0.039(9) 0.061(10) 0.037(9) -0.003(8) -0.002(8) -0.012(8)
C33 0.038(9) 0.061(10) 0.035(8) 0.007(8) 0.002(7) 0.000(8)
C34 0.039(9) 0.056(9) 0.038(8) 0.004(8) 0.001(7) -0.011(8)
C35 0.048(9) 0.061(9) 0.040(8) 0.005(8) -0.005(7) -0.006(8)
C36 0.043(8) 0.060(8) 0.052(8) 0.005(7) 0.004(7) 0.006(7)
N1 0.045(7) 0.029(7) 0.033(6) -0.003(6) -0.002(6) 0.003(6)
N2 0.041(7) 0.025(6) 0.028(6) -0.005(6) -0.003(6) 0.000(6)
N3 0.045(7) 0.034(7) 0.026(6) 0.004(6) 0.003(6) 0.000(6)
N4 0.039(7) 0.056(8) 0.027(6) -0.011(6) 0.005(6) 0.008(6)
N5 0.040(7) 0.048(8) 0.033(7) 0.017(6) 0.005(6) 0.003(6)
N6 0.034(7) 0.046(8) 0.040(7) 0.019(6) 0.000(6) 0.006(6)
O1W 0.054(12) 0.146(19) 0.120(16) -0.047(14) 0.030(11) 0.031(12)
O2W 0.138(18) 0.148(18) 0.067(12) -0.043(13) -0.022(13) -0.004(15)

loop_
_atom_type_symbol
_atom_type_description
_atom_type_scat_dispersion_real
_atom_type_scat_dispersion_imag
_atom_type_scat_source
C C 0.0033 0.0016 'International Tables Vol C Tables 4.2.6.8 and 6.1.1.4'
H H 0.0000 0.0000 'International Tables Vol C Tables 4.2.6.8 and 6.1.1.4'
Cu Cu 0.3201 1.2651 'International Tables Vol C Tables 4.2.6.8 and 6.1.1.4'
N N 0.0061 0.0033 'International Tables Vol C Tables 4.2.6.8 and 6.1.1.4'
O O 0.0106 0.0060 'International Tables Vol C Tables 4.2.6.8 and 6.1.1.4'
V V 0.3005 0.5294 'International Tables Vol C Tables 4.2.6.8 and 6.1.1.4'
W W -0.8490 6.8722 'International Tables Vol C Tables 4.2.6.8 and 6.1.1.4'
P P 0.1023 0.0942 'International Tables Vol C Tables 4.2.6.8 and 6.1.1.4'

loop_
_geom_angle_atom_site_label_1
_geom_angle_atom_site_label_2
_geom_angle_atom_site_label_3
_geom_angle
_geom_angle_site_symmetry_1
_geom_angle_site_symmetry_3
O4 W1 O19 100.7(7) . .
O4 W1 O5 99.8(7) . .
O19 W1 O5 87.2(6) . .
O4 W1 O6 102.6(7) . .
O19 W1 O6 88.3(6) . .
O5 W1 O6 157.6(7) . .
O4 W1 O20 103.8(7) . .
O19 W1 O20 155.3(7) . .
O5 W1 O20 85.7(7) . .
O6 W1 O20 89.4(6) . .
O4 W1 O2 160.7(7) . .
O19 W1 O2 92.4(7) . .
O5 W1 O2 94.9(7) . .
O6 W1 O2 63.4(7) . .
O20 W1 O2 64.7(7) . .
O13 W2 O14 102.1(6) . .
O13 W2 O5 102.8(7) . 2_656
O14 W2 O5 90.0(6) . 2_656
O13 W2 O10 101.8(7) . .
O14 W2 O10 87.2(6) . .
O5 W2 O10 155.3(7) 2_656 .
O13 W2 O11 101.0(7) . .
O14 W2 O11 156.7(6) . .
O5 W2 O11 87.4(6) 2_656 .
O10 W2 O11 85.6(6) . .
O13 W2 O2' 160.8(7) . .
O14 W2 O2' 93.4(7) . .
O5 W2 O2' 65.5(7) 2_656 .
O10 W2 O2' 90.1(7) . .
O11 W2 O2' 64.5(7) . .
O13 W2 O1' 161.0(7) . .
O14 W2 O1' 65.0(6) . .
O5 W2 O1' 91.6(7) 2_656 .
O10 W2 O1' 65.1(7) . .
O11 W2 O1' 91.9(7) . .
O2' W2 O1' 38.1(7) . .
O17 W3 O11 101.8(7) . 2_656
O17 W3 O16 103.1(8) . .
O11 W3 O16 90.5(7) 2_656 .
O17 W3 O19 103.2(7) . .
O11 W3 O19 87.2(6) 2_656 .
O16 W3 O19 153.5(7) . .
O17 W3 O18 101.2(7) . .
O11 W3 O18 156.8(7) 2_656 .
O16 W3 O18 87.2(6) . .
O19 W3 O18 84.7(6) . .
O17 W3 O2' 160.4(7) . 2_656
O11 W3 O2' 64.3(7) 2_656 2_656
O16 W3 O2' 91.2(8) . 2_656
O19 W3 O2' 64.1(7) . 2_656
O18 W3 O2' 92.7(7) . 2_656
O17 W3 O1 158.1(7) . .
O11 W3 O1 96.2(7) 2_656 .
O16 W3 O1 64.0(7) . .
O19 W3 O1 90.0(7) . .
O18 W3 O1 62.2(7) . .
O2' W3 O1 41.4(6) 2_656 .
O8 W4 O3 101.4(7) . .
O8 W4 O20 103.0(7) . .
O3 W4 O20 89.4(7) . .
O8 W4 O7 102.1(7) . .
O3 W4 O7 156.3(8) . .
O20 W4 O7 87.9(6) . .
O8 W4 O16 101.8(7) . 2_656
O3 W4 O16 87.3(6) . 2_656
O20 W4 O16 155.1(7) . 2_656
O7 W4 O16 85.3(7) . 2_656
O8 W4 O2 158.1(7) . .
O3 W4 O2 96.5(7) . .
O20 W4 O2 64.4(7) . .
O7 W4 O2 61.3(7) . .
O16 W4 O2 91.4(7) 2_656 .
O8 W4 O1 158.4(7) . 2_656
O3 W4 O1 64.3(7) . 2_656
O20 W4 O1 93.3(7) . 2_656
O7 W4 O1 92.4(7) . 2_656
O16 W4 O1 63.2(7) 2_656 2_656
O2 W4 O1 43.3(7) . 2_656
O15 W5 O18 100.3(7) . .
O15 W5 O12 101.4(7) . .
O18 W5 O12 88.9(6) . .
O15 W5 O14 102.3(6) . .
O18 W5 O14 157.4(7) . .
O12 W5 O14 86.5(5) . .
O15 W5 O3 101.0(7) . 2_656
O18 W5 O3 88.4(6) . 2_656
O12 W5 O3 157.5(7) . 2_656
O14 W5 O3 87.5(6) . 2_656
O15 W5 O1 159.5(7) . .
O18 W5 O1 64.8(7) . .
O12 W5 O1 92.5(7) . .
O14 W5 O1 93.4(7) . .
O3 W5 O1 66.2(7) 2_656 .
O15 W5 O1' 161.6(7) . .
O18 W5 O1' 92.6(7) . .
O12 W5 O1' 65.5(7) . .
O14 W5 O1' 65.4(6) . .
O3 W5 O1' 92.3(8) 2_656 .
O1 W5 O1' 38.8(7) . .
O9 W6 O7 100.6(8) . .
O9 W6 O10 101.1(7) . .
O7 W6 O10 90.8(6) . .
O9 W6 O12 103.1(7) . .
O7 W6 O12 156.2(7) . .
O10 W6 O12 86.9(5) . .
O9 W6 O6 101.3(7) . .
O7 W6 O6 87.9(6) . .
O10 W6 O6 157.4(7) . .
O12 W6 O6 85.3(6) . .
O9 W6 O2 157.7(7) . .
O7 W6 O2 63.8(7) . .
O10 W6 O2 95.1(7) . .
O12 W6 O2 92.8(7) . .
O6 W6 O2 64.2(7) . .
O1' P3 O1' 180.000(4) 2_656 .
O1' P3 O2' 67.0(12) 2_656 2_656
O1' P3 O2' 113.0(12) . 2_656
O1' P3 O2' 113.0(12) 2_656 .
O1' P3 O2' 67.0(12) . .
O2' P3 O2' 180.000(3) 2_656 .
O1' P3 O1 112.8(12) 2_656 .
O1' P3 O1 67.2(12) . .
O2' P3 O1 71.9(11) 2_656 .
O2' P3 O1 108.1(11) . .
O1' P3 O1 67.2(12) 2_656 2_656
O1' P3 O1 112.8(12) . 2_656
O2' P3 O1 108.1(11) 2_656 2_656
O2' P3 O1 71.9(11) . 2_656
O1 P3 O1 180.0(15) . 2_656
O1' P3 O2 109.5(11) 2_656 .
O1' P3 O2 70.5(11) . .
O2' P3 O2 73.2(11) 2_656 .
O2' P3 O2 106.8(11) . .
O1 P3 O2 106.3(12) . .
O1 P3 O2 73.7(12) 2_656 .
O1' P3 O2 70.5(11) 2_656 2_656
O1' P3 O2 109.5(11) . 2_656
O2' P3 O2 106.8(11) 2_656 2_656
O2' P3 O2 73.2(11) . 2_656
O1 P3 O2 73.7(12) . 2_656
O1 P3 O2 106.3(12) 2_656 2_656
O2 P3 O2 180.0(13) . 2_656
O44 P2 O43 113.4(7) . .
O44 P2 O41 113.6(7) . .
O43 P2 O41 112.4(8) . .
O44 P2 O42 108.7(8) . .
O43 P2 O42 107.0(8) . .
O41 P2 O42 100.8(7) . .
O46 P1 O45 113.6(9) . .
O46 P1 O48 111.0(8) . .
O45 P1 O48 111.7(7) . .
O46 P1 O47 103.3(8) . .
O45 P1 O47 109.9(8) . .
O48 P1 O47 106.8(8) . .
O46 Cu1 O43 98.2(6) . .
O46 Cu1 N6 166.0(7) . .
O43 Cu1 N6 91.6(6) . .
O46 Cu1 N5 90.2(7) . .
O43 Cu1 N5 166.7(6) . .
N6 Cu1 N5 82.2(7) . .
O45 Cu2 O41 95.4(5) . .
O45 Cu2 N4 92.6(6) . .
O41 Cu2 N4 171.1(6) . .
O45 Cu2 N3 165.4(7) . .
O41 Cu2 N3 92.6(6) . .
N4 Cu2 N3 80.5(7) . .
O44 Cu3 O48 93.2(5) . .
O44 Cu3 N1 91.3(6) . .
O48 Cu3 N1 172.8(6) . .
O44 Cu3 N2 158.6(6) . .
O48 Cu3 N2 92.8(5) . .
N1 Cu3 N2 81.1(6) . .
O44 Cu3 O48 100.5(5) . 2_565
O48 Cu3 O48 83.4(5) . 2_565
N1 Cu3 O48 101.4(6) . 2_565
N2 Cu3 O48 100.6(5) . 2_565
P3 O1 O1' 54.5(10) . .
P3 O1 O2' 53.9(10) . 2_656
O1' O1 O2' 92.3(14) . 2_656
P3 O1 W5 127.7(12) . .
O1' O1 W5 73.3(10) . .
O2' O1 W5 136.1(14) 2_656 .
P3 O1 W3 122.8(10) . .
O1' O1 W3 136.5(14) . .
O2' O1 W3 69.0(10) 2_656 .
W5 O1 W3 93.0(8) . .
P3 O1 W4 121.8(12) . 2_656
O1' O1 W4 130.2(13) . 2_656
O2' O1 W4 126.9(13) 2_656 2_656
W5 O1 W4 91.2(7) . 2_656
W3 O1 W4 90.2(7) . 2_656
P3 O1' O2' 58.3(11) . .
P3 O1' O1 58.4(11) . .
O2' O1' O1 96.8(16) . .
P3 O1' O2 58.2(10) . .
O2' O1' O2 94.2(15) . .
O1 O1' O2 93.7(14) . .
P3 O1' W5 126.2(12) . .
O2' O1' W5 134.3(14) . .
O1 O1' W5 67.9(10) . .
O2 O1' W5 128.3(13) . .
P3 O1' W2 126.6(13) . .
O2' O1' W2 68.3(10) . .
O1 O1' W2 132.2(13) . .
O2 O1' W2 131.1(13) . .
W5 O1' W2 90.0(6) . .
P3 O2 O1' 51.3(10) . .
P3 O2 W6 125.0(10) . .
O1' O2 W6 73.8(10) . .
P3 O2 W1 122.6(11) . .
O1' O2 W1 133.2(13) . .
W6 O2 W1 94.7(8) . .
P3 O2 W4 121.2(12) . .
O1' O2 W4 133.3(13) . .
W6 O2 W4 93.2(7) . .
W1 O2 W4 91.6(7) . .
P3 O2' O1' 54.7(10) . .
P3 O2' O1 54.2(9) . 2_656
O1' O2' O1 92.7(15) . 2_656
P3 O2' W2 128.3(13) . .
O1' O2' W2 73.5(10) . .
O1 O2' W2 138.2(14) 2_656 .
P3 O2' W3 123.8(11) . 2_656
O1' O2' W3 134.9(14) . 2_656
O1 O2' W3 69.6(10) 2_656 2_656
W2 O2' W3 92.1(7) . 2_656
W4 O3 W5 137.9(9) . 2_656
W1 O5 W2 139.5(9) . 2_656
W1 O6 W6 136.8(9) . .
W6 O7 W4 141.3(10) . .
W6 O10 W2 139.8(8) . .
W3 O11 W2 138.3(9) 2_656 .
W6 O12 W5 139.1(7) . .
W2 O14 W5 138.9(7) . .
W3 O16 W4 142.1(9) . 2_656
W5 O18 W3 138.8(9) . .
W1 O19 W3 141.5(9) . .
W4 O20 W1 138.7(9) . .
P2 O41 Cu2 129.1(8) . .
P2 O42 H42 109.5 . .
P2 O43 Cu1 134.8(9) . .
P2 O44 Cu3 137.1(8) . .
P1 O45 Cu2 141.0(8) . .
P1 O46 Cu1 153.9(10) . .
P1 O47 H47 109.5 . .
P1 O48 Cu3 122.8(7) . .
P1 O48 Cu3 134.4(7) . 2_565
Cu3 O48 Cu3 96.6(5) . 2_565
N1 C1 C2 125(2) . .
N1 C1 H1 117.7 . .
C2 C1 H1 117.7 . .
C3 C2 C1 117(2) . .
C3 C2 C12 121(2) . .
C1 C2 C12 122(2) . .
C2 C3 C4 118.0(19) . .
C2 C3 H3 121.0 . .
C4 C3 H3 121.0 . .
C5 C4 C3 121.1(18) . .
C5 C4 H4 119.4 . .
C3 C4 H4 119.4 . .
C4 C5 N1 120.6(17) . .
C4 C5 C6 125.9(16) . .
N1 C5 C6 113.4(15) . .
N2 C6 C7 119.6(17) . .
N2 C6 C5 115.6(15) . .
C7 C6 C5 124.8(16) . .
C6 C7 C8 119.0(19) . .
C6 C7 H7 120.5 . .
C8 C7 H7 120.5 . .
C9 C8 C7 121.3(18) . .
C9 C8 H8 119.3 . .
C7 C8 H8 119.3 . .
C8 C9 C10 117.8(18) . .
C8 C9 C11 123.1(18) . .
C10 C9 C11 119.1(18) . .
N2 C10 C9 122.7(18) . .
N2 C10 H10 118.6 . .
C9 C10 H10 118.6 . .
C9 C11 H11A 109.5 . .
C9 C11 H11B 109.5 . .
H11A C11 H11B 109.5 . .
C9 C11 H11C 109.5 . .
H11A C11 H11C 109.5 . .
H11B C11 H11C 109.5 . .
C2 C12 H12A 109.5 . .
C2 C12 H12B 109.5 . .
H12A C12 H12B 109.5 . .
C2 C12 H12C 109.5 . .
H12A C12 H12C 109.5 . .
H12B C12 H12C 109.5 . .
N3 C13 C14 126.7(19) . .
N3 C13 H13 116.7 . .
C14 C13 H13 116.7 . .
C13 C14 C15 114(2) . .
C13 C14 C24 123(2) . .
C15 C14 C24 123(2) . .
C16 C15 C14 120(2) . .
C16 C15 H15 120.1 . .
C14 C15 H15 120.1 . .
C15 C16 C17 121(2) . .
C15 C16 H16 119.3 . .
C17 C16 H16 119.3 . .
N3 C17 C16 119(2) . .
N3 C17 C18 116.9(18) . .
C16 C17 C18 124.5(18) . .
N4 C18 C19 120(2) . .
N4 C18 C17 112.7(16) . .
C19 C18 C17 127.1(19) . .
C20 C19 C18 117(2) . .
C20 C19 H19 121.6 . .
C18 C19 H19 121.6 . .
C21 C20 C19 125.6(19) . .
C21 C20 H20 117.2 . .
C19 C20 H20 117.2 . .
C20 C21 C22 113(2) . .
C20 C21 C23 129.5(19) . .
C22 C21 C23 117(2) . .
N4 C22 C21 126(2) . .
N4 C22 H22 117.2 . .
C21 C22 H22 117.2 . .
C21 C23 H23A 109.5 . .
C21 C23 H23B 109.5 . .
H23A C23 H23B 109.5 . .
C21 C23 H23C 109.5 . .
H23A C23 H23C 109.5 . .
H23B C23 H23C 109.5 . .
C14 C24 H24A 109.5 . .
C14 C24 H24B 109.5 . .
H24A C24 H24B 109.5 . .
C14 C24 H24C 109.5 . .
H24A C24 H24C 109.5 . .
H24B C24 H24C 109.5 . .
N5 C25 C26 123.1(19) . .
N5 C25 H25 118.5 . .
C26 C25 H25 118.5 . .
C25 C26 C27 115(2) . .
C25 C26 C36 120(2) . .
C27 C26 C36 124(2) . .
C28 C27 C26 121(2) . .
C28 C27 H27 119.5 . .
C26 C27 H27 119.5 . .
C27 C28 C29 120.5(18) . .
C27 C28 H28 119.7 . .
C29 C28 H28 119.7 . .
N5 C29 C28 120.0(19) . .
N5 C29 C30 113.6(17) . .
C28 C29 C30 126.4(17) . .
N6 C30 C31 118.9(18) . .
N6 C30 C29 116.6(17) . .
C31 C30 C29 124.1(17) . .
C32 C31 C30 119.0(18) . .
C32 C31 H31 120.5 . .
C30 C31 H31 120.5 . .
C33 C32 C31 120.1(19) . .
C33 C32 H32 120.0 . .
C31 C32 H32 120.0 . .
C34 C33 C32 118(2) . .
C34 C33 C35 121(2) . .
C32 C33 C35 120.9(18) . .
C33 C34 N6 124(2) . .
C33 C34 H34 117.9 . .
N6 C34 H34 117.9 . .
C33 C35 H35A 109.5 . .
C33 C35 H35B 109.5 . .
H35A C35 H35B 109.5 . .
C33 C35 H35C 109.5 . .
H35A C35 H35C 109.5 . .
H35B C35 H35C 109.5 . .
C26 C36 H36A 109.5 . .
C26 C36 H36B 109.5 . .
H36A C36 H36B 109.5 . .
C26 C36 H36C 109.5 . .
H36A C36 H36C 109.5 . .
H36B C36 H36C 109.5 . .
C1 N1 C5 118.5(17) . .
C1 N1 Cu3 125.9(14) . .
C5 N1 Cu3 115.7(12) . .
C10 N2 C6 119.4(15) . .
C10 N2 Cu3 126.5(13) . .
C6 N2 Cu3 114.0(11) . .
C13 N3 C17 119.2(17) . .
C13 N3 Cu2 127.3(13) . .
C17 N3 Cu2 113.1(14) . .
C18 N4 C22 118.7(17) . .
C18 N4 Cu2 116.7(14) . .
C22 N4 Cu2 124.3(15) . .
C25 N5 C29 119.7(18) . .
C25 N5 Cu1 126.1(14) . .
C29 N5 Cu1 114.0(14) . .
C34 N6 C30 119.4(17) . .
C34 N6 Cu1 126.9(14) . .
C30 N6 Cu1 113.6(14) . .

loop_
_geom_bond_atom_site_label_1
_geom_bond_atom_site_label_2
_geom_bond_distance
_geom_bond_site_symmetry_2
W1 O4 1.649(14) .
W1 O19 1.874(14) .
W1 O5 1.880(14) .
W1 O6 1.896(14) .
W1 O20 1.904(14) .
W1 O2 2.45(2) .
W2 O13 1.657(12) .
W2 O14 1.881(12) .
W2 O5 1.896(13) 2_656
W2 O10 1.913(13) .
W2 O11 1.941(14) .
W2 O2' 2.44(2) .
W2 O1' 2.52(2) .
W3 O17 1.678(12) .
W3 O11 1.859(15) 2_656
W3 O16 1.861(15) .
W3 O19 1.900(15) .
W3 O18 1.926(14) .
W3 O2' 2.49(2) 2_656
W3 O1 2.50(2) .
W4 O8 1.666(13) .
W4 O3 1.861(14) .
W4 O20 1.871(14) .
W4 O7 1.900(14) .
W4 O16 1.900(15) 2_656
W4 O2 2.48(2) .
W4 O1 2.52(2) 2_656
W5 O15 1.662(13) .
W5 O18 1.881(13) .
W5 O12 1.901(13) .
W5 O14 1.902(12) .
W5 O3 1.914(13) 2_656
W5 O1 2.41(2) .
W5 O1' 2.49(2) .
W6 O9 1.632(17) .
W6 O7 1.851(14) .
W6 O10 1.864(12) .
W6 O12 1.900(12) .
W6 O6 1.932(13) .
W6 O2 2.39(2) .
P3 O1' 1.44(2) 2_656
P3 O1' 1.44(2) .
P3 O2' 1.50(2) 2_656
P3 O2' 1.50(2) .
P3 O1 1.51(2) .
P3 O1 1.51(2) 2_656
P3 O2 1.57(2) .
P3 O2 1.57(2) 2_656
P2 O44 1.482(14) .
P2 O43 1.499(13) .
P2 O41 1.541(11) .
P2 O42 1.595(13) .
P1 O46 1.494(13) .
P1 O45 1.501(13) .
P1 O48 1.519(13) .
P1 O47 1.569(13) .
Cu1 O46 1.864(13) .
Cu1 O43 1.910(14) .
Cu1 N6 1.983(17) .
Cu1 N5 2.020(17) .
Cu2 O45 1.912(12) .
Cu2 O41 1.924(11) .
Cu2 N4 1.965(15) .
Cu2 N3 2.001(16) .
Cu3 O44 1.940(12) .
Cu3 O48 1.983(12) .
Cu3 N1 1.997(16) .
Cu3 N2 2.009(15) .
Cu3 O48 2.247(13) 2_565
O1 O1' 1.63(3) .
O1 O2' 1.76(3) 2_656
O1 W4 2.52(2) 2_656
O1' O2' 1.62(3) .
O1' O2 1.74(3) .
O2' O1 1.76(3) 2_656
O2' W3 2.49(2) 2_656
O3 W5 1.914(13) 2_656
O5 W2 1.896(13) 2_656
O11 W3 1.859(14) 2_656
O16 W4 1.900(15) 2_656
O42 H42 0.8200 .
O47 H47 0.8200 .
O48 Cu3 2.247(13) 2_565
C1 N1 1.32(2) .
C1 C2 1.40(3) .
C1 H1 0.9300 .
C2 C3 1.38(3) .
C2 C12 1.50(3) .
C3 C4 1.41(3) .
C3 H3 0.9300 .
C4 C5 1.35(3) .
C4 H4 0.9300 .
C5 N1 1.36(2) .
C5 C6 1.47(2) .
C6 N2 1.36(2) .
C6 C7 1.38(2) .
C7 C8 1.39(3) .
C7 H7 0.9300 .
C8 C9 1.35(3) .
C8 H8 0.9300 .
C9 C10 1.36(3) .
C9 C11 1.49(3) .
C10 N2 1.35(2) .
C10 H10 0.9300 .
C11 H11A 0.9600 .
C11 H11B 0.9600 .
C11 H11C 0.9600 .
C12 H12A 0.9600 .
C12 H12B 0.9600 .
C12 H12C 0.9600 .
C13 N3 1.33(3) .
C13 C14 1.40(3) .
C13 H13 0.9300 .
C14 C15 1.40(3) .
C14 C24 1.45(3) .
C15 C16 1.40(3) .
C15 H15 0.9300 .
C16 C17 1.40(3) .
C16 H16 0.9300 .
C17 N3 1.34(2) .
C17 C18 1.44(3) .
C18 N4 1.34(3) .
C18 C19 1.41(2) .
C19 C20 1.39(3) .
C19 H19 0.9300 .
C20 C21 1.33(3) .
C20 H20 0.9300 .
C21 C22 1.39(3) .
C21 C23 1.52(3) .
C22 N4 1.35(3) .
C22 H22 0.9300 .
C23 H23A 0.9600 .
C23 H23B 0.9600 .
C23 H23C 0.9600 .
C24 H24A 0.9600 .
C24 H24B 0.9600 .
C24 H24C 0.9600 .
C25 N5 1.31(3) .
C25 C26 1.41(3) .
C25 H25 0.9300 .
C26 C27 1.43(3) .
C26 C36 1.47(3) .
C27 C28 1.31(3) .
C27 H27 0.9300 .
C28 C29 1.40(3) .
C28 H28 0.9300 .
C29 N5 1.37(2) .
C29 C30 1.47(3) .
C30 N6 1.37(2) .
C30 C31 1.42(3) .
C31 C32 1.39(3) .
C31 H31 0.9300 .
C32 C33 1.38(3) .
C32 H32 0.9300 .
C33 C34 1.34(3) .
C33 C35 1.53(3) .
C34 N6 1.35(3) .
C34 H34 0.9300 .
C35 H35A 0.9600 .
C35 H35B 0.9600 .
C35 H35C 0.9600 .
C36 H36A 0.9600 .
C36 H36B 0.9600 .
C36 H36C 0.9600 .

loop_
_geom_torsion_atom_site_label_1
_geom_torsion_atom_site_label_2
_geom_torsion_atom_site_label_3
_geom_torsion_atom_site_label_4
_geom_torsion
_geom_torsion_site_symmetry_1
_geom_torsion_site_symmetry_2
_geom_torsion_site_symmetry_3
_geom_torsion_site_symmetry_4
O1' P3 O1 O1' 180.000(3) 2_656 . . .
O2' P3 O1 O1' 125.7(14) 2_656 . . .
O2' P3 O1 O1' -54.3(14) . . . .
O1 P3 O1 O1' -73(100) 2_656 . . .
O2 P3 O1 O1' 60.0(13) . . . .
O2 P3 O1 O1' -120.0(13) 2_656 . . .
O1' P3 O1 O2' 54.3(14) 2_656 . . 2_656
O1' P3 O1 O2' -125.7(14) . . . 2_656
O2' P3 O1 O2' 180.000(3) . . . 2_656
O1 P3 O1 O2' 161(100) 2_656 . . 2_656
O2 P3 O1 O2' -65.7(12) . . . 2_656
O2 P3 O1 O2' 114.3(12) 2_656 . . 2_656
O1' P3 O1 W5 178.5(13) 2_656 . . .
O1' P3 O1 W5 -1.5(13) . . . .
O2' P3 O1 W5 124.3(17) 2_656 . . .
O2' P3 O1 W5 -55.7(17) . . . .
O1 P3 O1 W5 -75(100) 2_656 . . .
O2 P3 O1 W5 58.5(16) . . . .
O2 P3 O1 W5 -121.5(16) 2_656 . . .
O1' P3 O1 W3 53.2(17) 2_656 . . .
O1' P3 O1 W3 -126.8(17) . . . .
O2' P3 O1 W3 -1.1(13) 2_656 . . .
O2' P3 O1 W3 178.9(13) . . . .
O1 P3 O1 W3 160(100) 2_656 . . .
O2 P3 O1 W3 -66.8(15) . . . .
O2 P3 O1 W3 113.2(15) 2_656 . . .
O1' P3 O1 W4 -60.7(15) 2_656 . . 2_656
O1' P3 O1 W4 119.3(15) . . . 2_656
O2' P3 O1 W4 -115.0(14) 2_656 . . 2_656
O2' P3 O1 W4 65.0(14) . . . 2_656
O1 P3 O1 W4 46(100) 2_656 . . 2_656
O2 P3 O1 W4 179.3(11) . . . 2_656
O2 P3 O1 W4 -0.7(11) 2_656 . . 2_656
O15 W5 O1 P3 -176.3(13) . . . .
O18 W5 O1 P3 -130.5(17) . . . .
O12 W5 O1 P3 -43.0(15) . . . .
O14 W5 O1 P3 43.7(15) . . . .
O3 W5 O1 P3 129.4(16) 2_656 . . .
O1' W5 O1 P3 1.2(11) . . . .
O15 W5 O1 O1' -177.5(17) . . . .
O18 W5 O1 O1' -131.8(12) . . . .
O12 W5 O1 O1' -44.2(11) . . . .
O14 W5 O1 O1' 42.4(11) . . . .
O3 W5 O1 O1' 128.2(12) 2_656 . . .
O15 W5 O1 O2' -102(2) . . . 2_656
O18 W5 O1 O2' -56.3(18) . . . 2_656
O12 W5 O1 O2' 31.3(19) . . . 2_656
O14 W5 O1 O2' 117.9(18) . . . 2_656
O3 W5 O1 O2' -156(2) 2_656 . . 2_656
O1' W5 O1 O2' 75(2) . . . 2_656
O15 W5 O1 W3 -40(2) . . . .
O18 W5 O1 W3 6.2(6) . . . .
O12 W5 O1 W3 93.7(6) . . . .
O14 W5 O1 W3 -179.6(6) . . . .
O3 W5 O1 W3 -93.9(8) 2_656 . . .
O1' W5 O1 W3 137.9(13) . . . .
O15 W5 O1 W4 51(2) . . . 2_656
O18 W5 O1 W4 96.4(8) . . . 2_656
O12 W5 O1 W4 -176.0(6) . . . 2_656
O14 W5 O1 W4 -89.4(6) . . . 2_656
O3 W5 O1 W4 -3.7(6) 2_656 . . 2_656
O1' W5 O1 W4 -131.8(13) . . . 2_656
O17 W3 O1 P3 177.4(12) . . . .
O11 W3 O1 P3 -37.6(15) 2_656 . . .
O16 W3 O1 P3 -125.1(16) . . . .
O19 W3 O1 P3 49.6(14) . . . .
O18 W3 O1 P3 133.6(16) . . . .
O2' W3 O1 P3 1.0(11) 2_656 . . .
O17 W3 O1 O1' 106(2) . . . .
O11 W3 O1 O1' -108.6(19) 2_656 . . .
O16 W3 O1 O1' 164(2) . . . .
O19 W3 O1 O1' -21.4(19) . . . .
O18 W3 O1 O1' 62.6(18) . . . .
O2' W3 O1 O1' -70.1(19) 2_656 . . .
O17 W3 O1 O2' 176.4(16) . . . 2_656
O11 W3 O1 O2' -38.6(11) 2_656 . . 2_656
O16 W3 O1 O2' -126.1(12) . . . 2_656
O19 W3 O1 O2' 48.6(11) . . . 2_656
O18 W3 O1 O2' 132.7(12) . . . 2_656
O17 W3 O1 W5 38(2) . . . .
O11 W3 O1 W5 -177.4(6) 2_656 . . .
O16 W3 O1 W5 95.1(8) . . . .
O19 W3 O1 W5 -90.2(7) . . . .
O18 W3 O1 W5 -6.2(6) . . . .
O2' W3 O1 W5 -138.8(13) 2_656 . . .
O17 W3 O1 W4 -54(2) . . . 2_656
O11 W3 O1 W4 91.4(7) 2_656 . . 2_656
O16 W3 O1 W4 3.9(6) . . . 2_656
O19 W3 O1 W4 178.6(6) . . . 2_656
O18 W3 O1 W4 -97.4(8) . . . 2_656
O2' W3 O1 W4 130.0(12) 2_656 . . 2_656
O1' P3 O1' O2' 1(100) 2_656 . . .
O2' P3 O1' O2' 180.000(2) 2_656 . . .
O1 P3 O1' O2' -123.0(14) . . . .
O1 P3 O1' O2' 57.0(14) 2_656 . . .
O2 P3 O1' O2' 118.9(14) . . . .
O2 P3 O1' O2' -61.1(14) 2_656 . . .
O1' P3 O1' O1 124(100) 2_656 . . .
O2' P3 O1' O1 -57.0(14) 2_656 . . .
O2' P3 O1' O1 123.0(14) . . . .
O1 P3 O1' O1 180.000(3) 2_656 . . .
O2 P3 O1' O1 -118.1(13) . . . .
O2 P3 O1' O1 61.9(13) 2_656 . . .
O1' P3 O1' O2 -118(100) 2_656 . . .
O2' P3 O1' O2 61.1(14) 2_656 . . .
O2' P3 O1' O2 -118.9(14) . . . .
O1 P3 O1' O2 118.1(13) . . . .
O1 P3 O1' O2 -61.9(13) 2_656 . . .
O2 P3 O1' O2 180.000(6) 2_656 . . .
O1' P3 O1' W5 126(100) 2_656 . . .
O2' P3 O1' W5 -55.6(17) 2_656 . . .
O2' P3 O1' W5 124.4(17) . . . .
O1 P3 O1' W5 1.4(12) . . . .
O1 P3 O1' W5 -178.6(12) 2_656 . . .
O2 P3 O1' W5 -116.8(16) . . . .
O2 P3 O1' W5 63.2(16) 2_656 . . .
O1' P3 O1' W2 3(100) 2_656 . . .
O2' P3 O1' W2 -178.7(12) 2_656 . . .
O2' P3 O1' W2 1.3(12) . . . .
O1 P3 O1' W2 -121.7(17) . . . .
O1 P3 O1' W2 58.3(17) 2_656 . . .
O2 P3 O1' W2 120.2(16) . . . .
O2 P3 O1' W2 -59.8(16) 2_656 . . .
O2' O1 O1' P3 41.0(10) 2_656 . . .
W5 O1 O1' P3 178.8(11) . . . .
W3 O1 O1' P3 102.4(18) . . . .
W4 O1 O1' P3 -104.2(17) 2_656 . . .
P3 O1 O1' O2' 45.9(11) . . . .
O2' O1 O1' O2' 86.9(15) 2_656 . . .
W5 O1 O1' O2' -135.3(12) . . . .
W3 O1 O1' O2' 148.4(16) . . . .
W4 O1 O1' O2' -58.2(19) 2_656 . . .
P3 O1 O1' O2 -48.7(10) . . . .
O2' O1 O1' O2 -7.7(15) 2_656 . . .
W5 O1 O1' O2 130.1(13) . . . .
W3 O1 O1' O2 54(2) . . . .
W4 O1 O1' O2 -152.9(15) 2_656 . . .
P3 O1 O1' W5 -178.8(11) . . . .
O2' O1 O1' W5 -137.8(13) 2_656 . . .
W3 O1 O1' W5 -76.4(16) . . . .
W4 O1 O1' W5 77.0(14) 2_656 . . .
P3 O1 O1' W2 112.8(18) . . . .
O2' O1 O1' W2 153.8(16) 2_656 . . .
W5 O1 O1' W2 -68.4(16) . . . .
W3 O1 O1' W2 -144.8(13) . . . .
W4 O1 O1' W2 9(3) 2_656 . . .
O15 W5 O1' P3 176.0(14) . . . .
O18 W5 O1' P3 41.2(15) . . . .
O12 W5 O1' P3 128.8(16) . . . .
O14 W5 O1' P3 -133.5(17) . . . .
O3 W5 O1' P3 -47.3(15) 2_656 . . .
O1 W5 O1' P3 -1.3(11) . . . .
O15 W5 O1' O2' -105(3) . . . .
O18 W5 O1' O2' 120.0(18) . . . .
O12 W5 O1' O2' -152(2) . . . .
O14 W5 O1' O2' -54.7(17) . . . .
O3 W5 O1' O2' 31.4(19) 2_656 . . .
O1 W5 O1' O2' 77(2) . . . .
O15 W5 O1' O1 177.3(19) . . . .
O18 W5 O1' O1 42.5(11) . . . .
O12 W5 O1' O1 130.1(12) . . . .
O14 W5 O1' O1 -132.2(12) . . . .
O3 W5 O1' O1 -46.0(11) 2_656 . . .
O15 W5 O1' O2 101(2) . . . .
O18 W5 O1' O2 -34.1(17) . . . .
O12 W5 O1' O2 53.5(15) . . . .
O14 W5 O1' O2 151.2(18) . . . .
O3 W5 O1' O2 -122.7(16) 2_656 . . .
O1 W5 O1' O2 -76.6(17) . . . .
O15 W5 O1' W2 -46(2) . . . .
O18 W5 O1' W2 179.0(6) . . . .
O12 W5 O1' W2 -93.5(7) . . . .
O14 W5 O1' W2 4.3(5) . . . .
O3 W5 O1' W2 90.4(7) 2_656 . . .
O1 W5 O1' W2 136.5(13) . . . .
O13 W2 O1' P3 -176.7(14) . . . .
O14 W2 O1' P3 133.2(16) . . . .
O5 W2 O1' P3 43.9(15) 2_656 . . .
O10 W2 O1' P3 -127.8(16) . . . .
O11 W2 O1' P3 -43.5(15) . . . .
O2' W2 O1' P3 -1.2(11) . . . .
O13 W2 O1' O2' -175.5(18) . . . .
O14 W2 O1' O2' 134.4(13) . . . .
O5 W2 O1' O2' 45.1(11) 2_656 . . .
O10 W2 O1' O2' -126.6(12) . . . .
O11 W2 O1' O2' -42.3(11) . . . .
O13 W2 O1' O1 105(3) . . . .
O14 W2 O1' O1 55.2(18) . . . .
O5 W2 O1' O1 -34.1(19) 2_656 . . .
O10 W2 O1' O1 154(2) . . . .
O11 W2 O1' O1 -121.5(19) . . . .
O2' W2 O1' O1 -79(2) . . . .
O13 W2 O1' O2 -100(2) . . . .
O14 W2 O1' O2 -150(2) . . . .
O5 W2 O1' O2 121.0(18) 2_656 . . .
O10 W2 O1' O2 -50.7(17) . . . .
O11 W2 O1' O2 33.6(18) . . . .
O2' W2 O1' O2 75.9(19) . . . .
O13 W2 O1' W5 46(2) . . . .
O14 W2 O1' W5 -4.3(5) . . . .
O5 W2 O1' W5 -93.6(7) 2_656 . . .
O10 W2 O1' W5 94.7(7) . . . .
O11 W2 O1' W5 179.0(7) . . . .
O2' W2 O1' W5 -138.7(14) . . . .
O1' P3 O2 O1' 180.000(6) 2_656 . . .
O2' P3 O2 O1' -122.7(13) 2_656 . . .
O2' P3 O2 O1' 57.3(13) . . . .
O1 P3 O2 O1' -57.9(13) . . . .
O1 P3 O2 O1' 122.1(13) 2_656 . . .
O2 P3 O2 O1' 78(100) 2_656 . . .
O1' P3 O2 W6 177.4(13) 2_656 . . .
O1' P3 O2 W6 -2.6(13) . . . .
O2' P3 O2 W6 -125.3(16) 2_656 . . .
O2' P3 O2 W6 54.7(16) . . . .
O1 P3 O2 W6 -60.5(15) . . . .
O1 P3 O2 W6 119.5(15) 2_656 . . .
O2 P3 O2 W6 75(100) 2_656 . . .
O1' P3 O2 W1 -58.1(16) 2_656 . . .
O1' P3 O2 W1 121.9(16) . . . .
O2' P3 O2 W1 -0.8(12) 2_656 . . .
O2' P3 O2 W1 179.2(12) . . . .
O1 P3 O2 W1 64.1(14) . . . .
O1 P3 O2 W1 -115.9(14) 2_656 . . .
O2 P3 O2 W1 -160(100) 2_656 . . .
O1' P3 O2 W4 57.2(14) 2_656 . . .
O1' P3 O2 W4 -122.8(14) . . . .
O2' P3 O2 W4 114.5(13) 2_656 . . .
O2' P3 O2 W4 -65.5(13) . . . .
O1 P3 O2 W4 179.3(11) . . . .
O1 P3 O2 W4 -0.7(11) 2_656 . . .
O2 P3 O2 W4 -45(100) 2_656 . . .
O2' O1' O2 P3 -48.3(11) . . . .
O1 O1' O2 P3 48.8(11) . . . .
W5 O1' O2 P3 113.4(16) . . . .
W2 O1' O2 P3 -113.0(18) . . . .
P3 O1' O2 W6 177.8(11) . . . .
O2' O1' O2 W6 129.4(12) . . . .
O1 O1' O2 W6 -133.4(13) . . . .
W5 O1' O2 W6 -68.8(14) . . . .
W2 O1' O2 W6 64.8(15) . . . .
P3 O1' O2 W1 -101.2(17) . . . .
O2' O1' O2 W1 -149.5(16) . . . .
O1 O1' O2 W1 -52(2) . . . .
W5 O1' O2 W1 12(3) . . . .
W2 O1' O2 W1 145.8(12) . . . .
P3 O1' O2 W4 99.0(17) . . . .
O2' O1' O2 W4 51(2) . . . .
O1 O1' O2 W4 147.8(16) . . . .
W5 O1' O2 W4 -147.6(12) . . . .
W2 O1' O2 W4 -14(3) . . . .
O9 W6 O2 P3 -177.0(13) . . . .
O7 W6 O2 P3 -128.5(16) . . . .
O10 W6 O2 P3 -40.1(14) . . . .
O12 W6 O2 P3 47.0(14) . . . .
O6 W6 O2 P3 130.4(16) . . . .
O9 W6 O2 O1' -179.1(17) . . . .
O7 W6 O2 O1' -130.7(12) . . . .
O10 W6 O2 O1' -42.2(11) . . . .
O12 W6 O2 O1' 44.9(10) . . . .
O6 W6 O2 O1' 128.3(12) . . . .
O9 W6 O2 W1 47(2) . . . .
O7 W6 O2 W1 95.6(8) . . . .
O10 W6 O2 W1 -176.0(6) . . . .
O12 W6 O2 W1 -88.9(7) . . . .
O6 W6 O2 W1 -5.5(6) . . . .
O9 W6 O2 W4 -45(2) . . . .
O7 W6 O2 W4 3.7(6) . . . .
O10 W6 O2 W4 92.1(6) . . . .
O12 W6 O2 W4 179.2(6) . . . .
O6 W6 O2 W4 -97.4(8) . . . .
O4 W1 O2 P3 -178.0(14) . . . .
O19 W1 O2 P3 -44.9(13) . . . .
O5 W1 O2 P3 42.5(13) . . . .
O6 W1 O2 P3 -131.7(15) . . . .
O20 W1 O2 P3 125.4(15) . . . .
O4 W1 O2 O1' -113(2) . . . .
O19 W1 O2 O1' 20.4(18) . . . .
O5 W1 O2 O1' 107.8(18) . . . .
O6 W1 O2 O1' -66.5(18) . . . .
O20 W1 O2 O1' -169(2) . . . .
O4 W1 O2 W6 -41(2) . . . .
O19 W1 O2 W6 92.5(7) . . . .
O5 W1 O2 W6 179.9(6) . . . .
O6 W1 O2 W6 5.6(6) . . . .
O20 W1 O2 W6 -97.2(8) . . . .
O4 W1 O2 W4 53(2) . . . .
O19 W1 O2 W4 -174.2(6) . . . .
O5 W1 O2 W4 -86.8(7) . . . .
O6 W1 O2 W4 99.0(8) . . . .
O20 W1 O2 W4 -3.9(6) . . . .
O8 W4 O2 P3 175.1(12) . . . .
O3 W4 O2 P3 -40.1(12) . . . .
O20 W4 O2 P3 -126.4(14) . . . .
O7 W4 O2 P3 131.2(14) . . . .
O16 W4 O2 P3 47.3(12) 2_656 . . .
O1 W4 O2 P3 0.6(9) 2_656 . . .
O8 W4 O2 O1' 111(2) . . . .
O3 W4 O2 O1' -104.4(18) . . . .
O20 W4 O2 O1' 169(2) . . . .
O7 W4 O2 O1' 66.9(18) . . . .
O16 W4 O2 O1' -16.9(19) 2_656 . . .
O1 W4 O2 O1' -63.7(18) 2_656 . . .
O8 W4 O2 W6 40.2(19) . . . .
O3 W4 O2 W6 -175.0(6) . . . .
O20 W4 O2 W6 98.8(8) . . . .
O7 W4 O2 W6 -3.7(6) . . . .
O16 W4 O2 W6 -87.5(7) 2_656 . . .
O1 W4 O2 W6 -134.3(11) 2_656 . . .
O8 W4 O2 W1 -54.6(18) . . . .
O3 W4 O2 W1 90.2(7) . . . .
O20 W4 O2 W1 4.0(6) . . . .
O7 W4 O2 W1 -98.5(8) . . . .
O16 W4 O2 W1 177.7(7) 2_656 . . .
O1 W4 O2 W1 130.9(11) 2_656 . . .
O1' P3 O2' O1' 180.000(3) 2_656 . . .
O2' P3 O2' O1' 169(100) 2_656 . . .
O1 P3 O2' O1' 54.4(14) . . . .
O1 P3 O2' O1' -125.6(14) 2_656 . . .
O2 P3 O2' O1' -59.6(13) . . . .
O2 P3 O2' O1' 120.4(13) 2_656 . . .
O1' P3 O2' O1 -54.4(14) 2_656 . . 2_656
O1' P3 O2' O1 125.6(14) . . . 2_656
O2' P3 O2' O1 -66(100) 2_656 . . 2_656
O1 P3 O2' O1 180.000(2) . . . 2_656
O2 P3 O2' O1 66.0(13) . . . 2_656
O2 P3 O2' O1 -114.0(13) 2_656 . . 2_656
O1' P3 O2' W2 178.6(13) 2_656 . . .
O1' P3 O2' W2 -1.4(13) . . . .
O2' P3 O2' W2 167(100) 2_656 . . .
O1 P3 O2' W2 53.0(17) . . . .
O1 P3 O2' W2 -127.0(17) 2_656 . . .
O2 P3 O2' W2 -60.9(16) . . . .
O2 P3 O2' W2 119.1(16) 2_656 . . .
O1' P3 O2' W3 -55.5(17) 2_656 . . 2_656
O1' P3 O2' W3 124.5(17) . . . 2_656
O2' P3 O2' W3 -67(100) 2_656 . . 2_656
O1 P3 O2' W3 178.9(13) . . . 2_656
O1 P3 O2' W3 -1.1(13) 2_656 . . 2_656
O2 P3 O2' W3 64.9(15) . . . 2_656
O2 P3 O2' W3 -115.1(15) 2_656 . . 2_656
O1 O1' O2' P3 -46.0(10) . . . .
O2 O1' O2' P3 48.3(10) . . . .
W5 O1' O2' P3 -111.6(18) . . . .
W2 O1' O2' P3 -178.9(10) . . . .
P3 O1' O2' O1 -41.3(10) . . . 2_656
O1 O1' O2' O1 -87.3(15) . . . 2_656
O2 O1' O2' O1 6.9(15) . . . 2_656
W5 O1' O2' O1 -152.9(15) . . . 2_656
W2 O1' O2' O1 139.8(12) . . . 2_656
P3 O1' O2' W2 178.9(10) . . . .
O1 O1' O2' W2 132.9(12) . . . .
O2 O1' O2' W2 -132.9(12) . . . .
W5 O1' O2' W2 67.3(16) . . . .
P3 O1' O2' W3 -105.0(17) . . . 2_656
O1 O1' O2' W3 -151.0(15) . . . 2_656
O2 O1' O2' W3 -57(2) . . . 2_656
W5 O1' O2' W3 143.4(13) . . . 2_656
W2 O1' O2' W3 76.1(15) . . . 2_656
O13 W2 O2' P3 176.7(14) . . . .
O14 W2 O2' P3 -39.3(15) . . . .
O5 W2 O2' P3 -127.8(17) 2_656 . . .
O10 W2 O2' P3 47.9(15) . . . .
O11 W2 O2' P3 133.0(17) . . . .
O1' W2 O2' P3 1.2(11) . . . .
O13 W2 O2' O1' 175.5(18) . . . .
O14 W2 O2' O1' -40.5(11) . . . .
O5 W2 O2' O1' -129.0(13) 2_656 . . .
O10 W2 O2' O1' 46.7(11) . . . .
O11 W2 O2' O1' 131.8(13) . . . .
O13 W2 O2' O1 100(3) . . . 2_656
O14 W2 O2' O1 -116(2) . . . 2_656
O5 W2 O2' O1 156(2) 2_656 . . 2_656
O10 W2 O2' O1 -29(2) . . . 2_656
O11 W2 O2' O1 56.6(19) . . . 2_656
O1' W2 O2' O1 -75(2) . . . 2_656
O13 W2 O2' W3 39(2) . . . 2_656
O14 W2 O2' W3 -177.0(6) . . . 2_656
O5 W2 O2' W3 94.6(8) 2_656 . . 2_656
O10 W2 O2' W3 -89.8(6) . . . 2_656
O11 W2 O2' W3 -4.7(6) . . . 2_656
O1' W2 O2' W3 -136.5(14) . . . 2_656
O8 W4 O3 W5 -155.7(13) . . . 2_656
O20 W4 O3 W5 101.1(14) . . . 2_656
O7 W4 O3 W5 18(3) . . . 2_656
O16 W4 O3 W5 -54.2(14) 2_656 . . 2_656
O2 W4 O3 W5 37.0(15) . . . 2_656
O1 W4 O3 W5 7.2(12) 2_656 . . 2_656
O4 W1 O5 W2 153.4(13) . . . 2_656
O19 W1 O5 W2 53.1(14) . . . 2_656
O6 W1 O5 W2 -25(3) . . . 2_656
O20 W1 O5 W2 -103.3(14) . . . 2_656
O2 W1 O5 W2 -39.1(14) . . . 2_656
O4 W1 O6 W6 155.7(12) . . . .
O19 W1 O6 W6 -103.8(13) . . . .
O5 W1 O6 W6 -25(3) . . . .
O20 W1 O6 W6 51.7(13) . . . .
O2 W1 O6 W6 -10.2(11) . . . .
O9 W6 O6 W1 -151.8(13) . . . .
O7 W6 O6 W1 -51.4(14) . . . .
O10 W6 O6 W1 36(2) . . . .
O12 W6 O6 W1 105.8(13) . . . .
O2 W6 O6 W1 10.3(12) . . . .
O9 W6 O7 W4 155.5(14) . . . .
O10 W6 O7 W4 -103.1(15) . . . .
O12 W6 O7 W4 -19(3) . . . .
O6 W6 O7 W4 54.4(15) . . . .
O2 W6 O7 W4 -7.7(13) . . . .
O8 W4 O7 W6 -157.0(14) . . . .
O3 W4 O7 W6 30(3) . . . .
O20 W4 O7 W6 -54.1(15) . . . .
O16 W4 O7 W6 101.9(15) 2_656 . . .
O2 W4 O7 W6 7.6(13) . . . .
O1 W4 O7 W6 39.0(15) 2_656 . . .
O9 W6 O10 W2 -156.9(12) . . . .
O7 W6 O10 W2 102.2(13) . . . .
O12 W6 O10 W2 -54.1(13) . . . .
O6 W6 O10 W2 16(2) . . . .
O2 W6 O10 W2 38.4(13) . . . .
O13 W2 O10 W6 156.2(12) . . . .
O14 W2 O10 W6 54.4(13) . . . .
O5 W2 O10 W6 -30(2) 2_656 . . .
O11 W2 O10 W6 -103.5(13) . . . .
O2' W2 O10 W6 -39.0(13) . . . .
O1' W2 O10 W6 -9.3(11) . . . .
O13 W2 O11 W3 -157.1(13) . . . 2_656
O14 W2 O11 W3 29(2) . . . 2_656
O5 W2 O11 W3 -54.6(14) 2_656 . . 2_656
O10 W2 O11 W3 101.7(14) . . . 2_656
O2' W2 O11 W3 9.5(12) . . . 2_656
O1' W2 O11 W3 36.9(14) . . . 2_656
O9 W6 O12 W5 156.1(11) . . . .
O7 W6 O12 W5 -30(2) . . . .
O10 W6 O12 W5 55.4(11) . . . .
O6 W6 O12 W5 -103.4(12) . . . .
O2 W6 O12 W5 -39.6(12) . . . .
O15 W5 O12 W6 -157.7(11) . . . .
O18 W5 O12 W6 102.0(12) . . . .
O14 W5 O12 W6 -55.9(11) . . . .
O3 W5 O12 W6 19(2) 2_656 . . .
O1 W5 O12 W6 37.4(12) . . . .
O1' W5 O12 W6 8.7(10) . . . .
O13 W2 O14 W5 -156.5(12) . . . .
O5 W2 O14 W5 100.4(12) 2_656 . . .
O10 W2 O14 W5 -55.1(12) . . . .
O11 W2 O14 W5 17(2) . . . .
O2' W2 O14 W5 34.9(13) . . . .
O1' W2 O14 W5 8.6(11) . . . .
O15 W5 O14 W2 156.9(12) . . . .
O18 W5 O14 W2 -23(2) . . . .
O12 W5 O14 W2 55.9(12) . . . .
O3 W5 O14 W2 -102.4(12) 2_656 . . .
O1 W5 O14 W2 -36.4(13) . . . .
O1' W5 O14 W2 -8.7(11) . . . .
O17 W3 O16 W4 152.7(15) . . . 2_656
O11 W3 O16 W4 -105.1(16) 2_656 . . 2_656
O19 W3 O16 W4 -20(3) . . . 2_656
O18 W3 O16 W4 51.9(16) . . . 2_656
O2' W3 O16 W4 -40.7(16) 2_656 . . 2_656
O1 W3 O16 W4 -8.4(14) . . . 2_656
O15 W5 O18 W3 153.0(13) . . . .
O12 W5 O18 W3 -105.5(13) . . . .
O14 W5 O18 W3 -27(2) . . . .
O3 W5 O18 W3 52.1(14) 2_656 . . .
O1 W5 O18 W3 -12.2(12) . . . .
O1' W5 O18 W3 -40.1(14) . . . .
O17 W3 O18 W5 -152.7(13) . . . .
O11 W3 O18 W5 35(2) 2_656 . . .
O16 W3 O18 W5 -50.0(14) . . . .
O19 W3 O18 W5 104.8(14) . . . .
O2' W3 O18 W5 41.1(14) 2_656 . . .
O1 W3 O18 W5 12.0(12) . . . .
O4 W1 O19 W3 -152.0(14) . . . .
O5 W1 O19 W3 -52.5(14) . . . .
O6 W1 O19 W3 105.5(15) . . . .
O20 W1 O19 W3 21(3) . . . .
O2 W1 O19 W3 42.2(15) . . . .
O17 W3 O19 W1 154.9(13) . . . .
O11 W3 O19 W1 53.4(15) 2_656 . . .
O16 W3 O19 W1 -32(2) . . . .
O18 W3 O19 W1 -104.9(15) . . . .
O2' W3 O19 W1 -9.3(12) 2_656 . . .
O1 W3 O19 W1 -42.8(15) . . . .
O8 W4 O20 W1 153.2(13) . . . .
O3 W4 O20 W1 -105.2(14) . . . .
O7 W4 O20 W1 51.2(15) . . . .
O16 W4 O20 W1 -23(3) 2_656 . . .
O2 W4 O20 W1 -7.7(12) . . . .
O1 W4 O20 W1 -41.0(14) 2_656 . . .
O4 W1 O20 W4 -155.7(13) . . . .
O19 W1 O20 W4 32(2) . . . .
O5 W1 O20 W4 105.3(14) . . . .
O6 W1 O20 W4 -52.9(15) . . . .
O2 W1 O20 W4 7.8(13) . . . .
O44 P2 O41 Cu2 -21.7(12) . . . .
O43 P2 O41 Cu2 108.7(10) . . . .
O42 P2 O41 Cu2 -137.7(10) . . . .
O45 Cu2 O41 P2 -54.5(10) . . . .
N4 Cu2 O41 P2 152(4) . . . .
N3 Cu2 O41 P2 113.2(10) . . . .
O44 P2 O43 Cu1 34.3(15) . . . .
O41 P2 O43 Cu1 -96.2(13) . . . .
O42 P2 O43 Cu1 154.1(11) . . . .
O46 Cu1 O43 P2 29.0(14) . . . .
N6 Cu1 O43 P2 -140.9(13) . . . .
N5 Cu1 O43 P2 158(2) . . . .
O43 P2 O44 Cu3 -119.6(11) . . . .
O41 P2 O44 Cu3 10.2(14) . . . .
O42 P2 O44 Cu3 121.5(11) . . . .
O48 Cu3 O44 P2 82.4(12) . . . .
N1 Cu3 O44 P2 -91.9(12) . . . .
N2 Cu3 O44 P2 -23(2) . . . .
O48 Cu3 O44 P2 166.3(11) 2_565 . . .
O46 P1 O45 Cu2 -92.6(15) . . . .
O48 P1 O45 Cu2 33.8(16) . . . .
O47 P1 O45 Cu2 152.2(13) . . . .
O41 Cu2 O45 P1 62.4(15) . . . .
N4 Cu2 O45 P1 -121.5(15) . . . .
N3 Cu2 O45 P1 -60(3) . . . .
O45 P1 O46 Cu1 61(3) . . . .
O48 P1 O46 Cu1 -66(3) . . . .
O47 P1 O46 Cu1 180(2) . . . .
O43 Cu1 O46 P1 -16(3) . . . .
N6 Cu1 O46 P1 117(3) . . . .
N5 Cu1 O46 P1 174(2) . . . .
O46 P1 O48 Cu3 95.2(10) . . . .
O45 P1 O48 Cu3 -32.7(10) . . . .
O47 P1 O48 Cu3 -152.9(8) . . . .
O46 P1 O48 Cu3 -49.9(12) . . . 2_565
O45 P1 O48 Cu3 -177.8(8) . . . 2_565
O47 P1 O48 Cu3 62.0(11) . . . 2_565
O44 Cu3 O48 P1 -55.5(8) . . . .
N1 Cu3 O48 P1 73(5) . . . .
N2 Cu3 O48 P1 103.9(9) . . . .
O48 Cu3 O48 P1 -155.7(10) 2_565 . . .
O44 Cu3 O48 Cu3 100.2(5) . . . 2_565
N1 Cu3 O48 Cu3 -132(5) . . . 2_565
N2 Cu3 O48 Cu3 -100.4(6) . . . 2_565
O48 Cu3 O48 Cu3 0.0 2_565 . . 2_565
N1 C1 C2 C3 3(4) . . . .
N1 C1 C2 C12 -175(2) . . . .
C1 C2 C3 C4 2(4) . . . .
C12 C2 C3 C4 179(2) . . . .
C2 C3 C4 C5 -4(4) . . . .
C3 C4 C5 N1 2(3) . . . .
C3 C4 C5 C6 -178(2) . . . .
C4 C5 C6 N2 -179(2) . . . .
N1 C5 C6 N2 0(3) . . . .
C4 C5 C6 C7 3(4) . . . .
N1 C5 C6 C7 -178.1(19) . . . .
N2 C6 C7 C8 0(3) . . . .
C5 C6 C7 C8 179(2) . . . .
C6 C7 C8 C9 2(3) . . . .
C7 C8 C9 C10 -2(3) . . . .
C7 C8 C9 C11 -179(2) . . . .
C8 C9 C10 N2 -1(3) . . . .
C11 C9 C10 N2 176.4(19) . . . .
N3 C13 C14 C15 3(3) . . . .
N3 C13 C14 C24 -175(2) . . . .
C13 C14 C15 C16 -2(3) . . . .
C24 C14 C15 C16 176(2) . . . .
C14 C15 C16 C17 -3(4) . . . .
C15 C16 C17 N3 7(4) . . . .
C15 C16 C17 C18 -172(2) . . . .
N3 C17 C18 N4 1(3) . . . .
C16 C17 C18 N4 -179(2) . . . .
N3 C17 C18 C19 -172(2) . . . .
C16 C17 C18 C19 8(4) . . . .
N4 C18 C19 C20 1(3) . . . .
C17 C18 C19 C20 173(2) . . . .
C18 C19 C20 C21 3(4) . . . .
C19 C20 C21 C22 -4(4) . . . .
C19 C20 C21 C23 -178(2) . . . .
C20 C21 C22 N4 1(3) . . . .
C23 C21 C22 N4 176(2) . . . .
N5 C25 C26 C27 1(3) . . . .
N5 C25 C26 C36 -175(2) . . . .
C25 C26 C27 C28 5(3) . . . .
C36 C26 C27 C28 -180(2) . . . .
C26 C27 C28 C29 -6(3) . . . .
C27 C28 C29 N5 2(3) . . . .
C27 C28 C29 C30 -177.9(19) . . . .
N5 C29 C30 N6 1(2) . . . .
C28 C29 C30 N6 -178.6(18) . . . .
N5 C29 C30 C31 174.4(18) . . . .
C28 C29 C30 C31 -6(3) . . . .
N6 C30 C31 C32 -3(3) . . . .
C29 C30 C31 C32 -175.3(19) . . . .
C30 C31 C32 C33 3(3) . . . .
C31 C32 C33 C34 -4(3) . . . .
C31 C32 C33 C35 177(2) . . . .
C32 C33 C34 N6 4(4) . . . .
C35 C33 C34 N6 -177(2) . . . .
C2 C1 N1 C5 -4(3) . . . .
C2 C1 N1 Cu3 174.7(19) . . . .
C4 C5 N1 C1 2(3) . . . .
C6 C5 N1 C1 -177.4(19) . . . .
C4 C5 N1 Cu3 -177.4(17) . . . .
C6 C5 N1 Cu3 3(2) . . . .
O44 Cu3 N1 C1 -23.6(19) . . . .
O48 Cu3 N1 C1 -152(4) . . . .
N2 Cu3 N1 C1 176.5(19) . . . .
O48 Cu3 N1 C1 77.4(19) 2_565 . . .
O44 Cu3 N1 C5 155.6(14) . . . .
O48 Cu3 N1 C5 28(6) . . . .
N2 Cu3 N1 C5 -4.3(14) . . . .
O48 Cu3 N1 C5 -103.4(14) 2_565 . . .
C9 C10 N2 C6 3(3) . . . .
C9 C10 N2 Cu3 -173.9(15) . . . .
C7 C6 N2 C10 -3(3) . . . .
C5 C6 N2 C10 178.7(17) . . . .
C7 C6 N2 Cu3 174.7(15) . . . .
C5 C6 N2 Cu3 -4(2) . . . .
O44 Cu3 N2 C10 111.5(19) . . . .
O48 Cu3 N2 C10 5.4(16) . . . .
N1 Cu3 N2 C10 -178.4(17) . . . .
O48 Cu3 N2 C10 -78.4(16) 2_565 . . .
O44 Cu3 N2 C6 -66(2) . . . .
O48 Cu3 N2 C6 -171.8(14) . . . .
N1 Cu3 N2 C6 4.4(14) . . . .
O48 Cu3 N2 C6 104.3(14) 2_565 . . .
C14 C13 N3 C17 1(3) . . . .
C14 C13 N3 Cu2 172.9(17) . . . .
C16 C17 N3 C13 -6(3) . . . .
C18 C17 N3 C13 173.5(19) . . . .
C16 C17 N3 Cu2 -178.7(17) . . . .
C18 C17 N3 Cu2 0(2) . . . .
O45 Cu2 N3 C13 123(2) . . . .
O41 Cu2 N3 C13 0.4(18) . . . .
N4 Cu2 N3 C13 -173.9(19) . . . .
O45 Cu2 N3 C17 -64(3) . . . .
O41 Cu2 N3 C17 172.8(14) . . . .
N4 Cu2 N3 C17 -1.5(14) . . . .
C19 C18 N4 C22 -3(3) . . . .
C17 C18 N4 C22 -176.6(18) . . . .
C19 C18 N4 Cu2 170.8(16) . . . .
C17 C18 N4 Cu2 -3(2) . . . .
C21 C22 N4 C18 2(3) . . . .
C21 C22 N4 Cu2 -170.9(17) . . . .
O45 Cu2 N4 C18 169.4(15) . . . .
O41 Cu2 N4 C18 -37(5) . . . .
N3 Cu2 N4 C18 2.4(15) . . . .
O45 Cu2 N4 C22 -17.2(17) . . . .
O41 Cu2 N4 C22 136(4) . . . .
N3 Cu2 N4 C22 175.8(17) . . . .
C26 C25 N5 C29 -5(3) . . . .
C26 C25 N5 Cu1 -179.3(15) . . . .
C28 C29 N5 C25 4(3) . . . .
C30 C29 N5 C25 -176.5(18) . . . .
C28 C29 N5 Cu1 178.7(14) . . . .
C30 C29 N5 Cu1 -1(2) . . . .
O46 Cu1 N5 C25 7.4(19) . . . .
O43 Cu1 N5 C25 -122(3) . . . .
N6 Cu1 N5 C25 175.5(19) . . . .
O46 Cu1 N5 C29 -167.4(14) . . . .
O43 Cu1 N5 C29 63(3) . . . .
N6 Cu1 N5 C29 0.8(13) . . . .
C33 C34 N6 C30 -3(3) . . . .
C33 C34 N6 Cu1 173.0(17) . . . .
C31 C30 N6 C34 2(3) . . . .
C29 C30 N6 C34 175.7(18) . . . .
C31 C30 N6 Cu1 -174.2(14) . . . .
C29 C30 N6 Cu1 -1(2) . . . .
O46 Cu1 N6 C34 -119(3) . . . .
O43 Cu1 N6 C34 15.6(19) . . . .
N5 Cu1 N6 C34 -176.2(19) . . . .
O46 Cu1 N6 C30 58(3) . . . .
O43 Cu1 N6 C30 -168.2(13) . . . .
N5 Cu1 N6 C30 0.1(13) . . . .
